data_4027828
loop_
_publ_author_name
'Hamann, W.'
'Krebs, B.'
'Puettmann, C.'

_publ_section_title
;
 Preparation and crystal structures of Tl B S2 and Sr B2 S4. Four membered
 B2 S2 rings in thioborates
;
_journal_name_full 'European Journal of Solid State Inorganic Chemistry'
_journal_page_first 857
_journal_page_last 872
_journal_volume 29
_journal_year 1992
_chemical_formula_sum 'B2 S4 Sr'
_chemical_name_systematic 'Sr (B2 S4)'
_space_group_IT_number 14
_symmetry_space_group_name_Hall '-P 2ybc'
_symmetry_space_group_name_H-M 'P 1 21/c 1'
_cell_angle_alpha 90
_cell_angle_beta 110.54
_cell_angle_gamma 90
_cell_formula_units_Z 4
_cell_length_a 6.476
_cell_length_b 14.147
_cell_length_c 6.092
_cell_volume 522.643
_citation_journal_id_ASTM EJSCE5
_cod_data_source_file boron_338.cif
_cod_data_source_block B2S4Sr1
_cod_original_cell_volume 522.6431
_cod_original_formula_sum 'B2 S4 Sr1'
_cod_database_code 4027828

loop_
_symmetry_equiv_pos_as_xyz
x,y,z
-x,y+1/2,-z+1/2
-x,-y,-z
x,-y-1/2,z-1/2

loop_
_atom_site_label
_atom_site_type_symbol
_atom_site_fract_x
_atom_site_fract_y
_atom_site_fract_z
_atom_site_occupancy
_atom_site_U_iso_or_equiv
B2 B+3 0.9639 0.0839 0.5668 1 0.0
S3 S-2 0.8675 0.09916 0.82795 1 0.0
Sr1 Sr+2 0.31186 0.10305 0.19558 1 0.0
S2 S-2 0.58242 0.23813 0.00411 1 0.0
B1 B+3 0.7697 0.2281 0.821 1 0.0
S4 S-2 0.02924 0.19643 0.44067 1 0.0
S1 S-2 0.23439 0.00747 0.64964 1 0.0
